data_1509010
loop_
_publ_author_name
'Schleid, T.'
'Hartenbach, I.'
'Nilges, T.'

_publ_section_title
;
 Thiosilicates of the rare-earth elements. IV. The quasi-isostructural
 compounds Na Sm3 S3 [Si S4], Cu Ce3 S3 [Si S4], Ag0.63 Ce3 S2.63 Cl0.37
 [Si S4] and Sm3 S2 Cl [Si S4] - synthesis, crystal structure and
 investigations of the silver-cation motion
;
_journal_name_full 'Zeitschrift fuer Anorganische und Allgemeine Chemie'
_journal_page_first 2445
_journal_page_last 2452
_journal_volume 633
_journal_year 2007
_chemical_formula_sum 'Ag0.627 Ce3 Cl0.37 S6.63 Si'
_chemical_name_systematic
;
Silver cerium sulfide chloride thiosilicate (0.63/3/2.63/0.37/1)
;
_space_group_IT_number 173
_symmetry_space_group_name_Hall 'P 6c'
_symmetry_space_group_name_H-M 'P 63'
_cell_angle_alpha 90
_cell_angle_beta 90
_cell_angle_gamma 120
_cell_formula_units_Z 2
_cell_length_a 10.2898
_cell_length_b 10.2898
_cell_length_c 5.7334
_cell_volume 525.723
_citation_journal_id_ASTM ZAACAB
_cod_data_source_file silver0-1_136.cif
_cod_data_source_block Ag0.627Ce3Cl0.37S6.63Si1
_cod_original_cell_volume 525.7227
_cod_original_formula_sum 'Ag0.627 Ce3 Cl0.37 S6.63 Si1'
_cod_database_code 1509010

loop_
_symmetry_equiv_pos_as_xyz
x,y,z
x-y,x,z+1/2
-y,x-y,z
-x,-y,z+1/2
-x+y,-x,z
y,-x+y,z+1/2

loop_
_atom_site_label
_atom_site_type_symbol
_atom_site_fract_x
_atom_site_fract_y
_atom_site_fract_z
_atom_site_occupancy
Ce1 Ce+3 0.358067 0.122461 0.25 1
S3 S-2 0.26102 0.08802 0.76398 0.876
Ag1 Ag+1 0 0 0.3573 0.627
S2 S-2 0.52424 0.4092 0.52066 1
Si1 Si+4 0.333333 0.666667 0.1635 0.9999
Cl3 Cl-1 0.26102 0.08802 0.76398 0.123
S1 S-2 0.333333 0.666667 0.52885 0.9999
